data_7046031
loop_
_publ_author_name
'Garc\'ia-Valle, Francisco M'
'Tabernero, Vanessa'
'Cuenca, Tom\'as'
'Cano, Jes\'us'
'Mosquera, Marta E. G.'

_publ_section_title
;
 Schiff-base -ate derivatives with main group metals: generation of a
 tripodal aluminate metalloligand.
;
_journal_issue 18
_journal_name_full 'Dalton transactions (Cambridge, England : 2003)'
_journal_page_first 6499
_journal_page_last 6506
_journal_paper_doi 10.1039/c8dt00835c
_journal_volume 47
_journal_year 2018
_chemical_formula_moiety 'C52  H62  O2  K1  Al1  N2'
_chemical_formula_sum 'C52 H62 Al K N2 O2'
_chemical_formula_weight 813.11
_chemical_properties_physical Air-sensitive,Moisture-sensitive
_space_group_IT_number 14
_space_group_name_Hall '-P 2ybc'
_space_group_name_H-M_alt 'P 1 21/c 1'
_symmetry_cell_setting monoclinic
_symmetry_Int_Tables_number 14
_symmetry_space_group_name_Hall '-P 2ybc'
_symmetry_space_group_name_H-M 'P 1 21/c 1'
_atom_sites_solution_hydrogens mixed
_audit_conform_dict_location ftp://ftp.iucr.org/pub/cif_core.dic
_audit_conform_dict_name cif_core.dic
_audit_conform_dict_version 2.4.3
_audit_creation_date 2018-04-04T18:37:07-00:00
_audit_creation_method 'WinGX routine CIF_UPDATE'
_audit_update_record
;
2018-04-05 deposited with the CCDC.
2018-04-06 downloaded from the CCDC.
;
_cell_angle_alpha 90
_cell_angle_beta 90.391(10)
_cell_angle_gamma 90
_cell_formula_units_Z 4
_cell_length_a 20.053(3)
_cell_length_b 11.5534(14)
_cell_length_c 20.4001(16)
_cell_measurement_reflns_used 209
_cell_measurement_temperature 200(2)
_cell_measurement_theta_max 19.56
_cell_measurement_theta_min 3.42
_cell_measurement_wavelength 0.71073
_cell_volume 4726.2(10)
_computing_cell_refinement 'Dirax/lsq (Duisenberg & Schreurs, 1989-2000)'
_computing_data_collection 'Collect (Bruker AXS BV, 1997-2004)'
_computing_data_reduction 'EvalCCD (Duisenberg & Schreurs 1990-2000)'
_computing_molecular_graphics 'Ortep for Windows (Farrugia, 2012)'
_computing_publication_material 'WinGX publication routines (Farrugia, 2012)'
_computing_structure_refinement 'SHELXL-2014/7 (Sheldrick, 2014)'
_computing_structure_solution 'SHELX (Sheldrick, 2008)'
_diffrn_ambient_temperature 200(2)
_diffrn_detector 'CCD plate'
_diffrn_detector_area_resol_mean 9
_diffrn_measured_fraction_theta_full 0.996
_diffrn_measured_fraction_theta_max 0.981
_diffrn_measurement_device '95mm CCD camera on \k-goniostat'
_diffrn_measurement_device_type KappaCCD
_diffrn_measurement_method 'CCD rotation images, thick slices'
_diffrn_orient_matrix_UB_11 0.01
_diffrn_orient_matrix_UB_12 0
_diffrn_orient_matrix_UB_13 0
_diffrn_orient_matrix_UB_21 0
_diffrn_orient_matrix_UB_22 0.01
_diffrn_orient_matrix_UB_23 0
_diffrn_orient_matrix_UB_31 0
_diffrn_orient_matrix_UB_32 0
_diffrn_orient_matrix_UB_33 0.01
_diffrn_radiation_monochromator 'horizonally mounted graphite crystal'
_diffrn_radiation_probe x-ray
_diffrn_radiation_type MoK\a
_diffrn_radiation_wavelength 0.71073
_diffrn_reflns_av_R_equivalents 0.0563
_diffrn_reflns_av_unetI/netI 0.0736
_diffrn_reflns_Laue_measured_fraction_full 0.996
_diffrn_reflns_Laue_measured_fraction_max 0.981
_diffrn_reflns_limit_h_max 25
_diffrn_reflns_limit_h_min -26
_diffrn_reflns_limit_k_max 14
_diffrn_reflns_limit_k_min -15
_diffrn_reflns_limit_l_max 26
_diffrn_reflns_limit_l_min -26
_diffrn_reflns_number 33758
_diffrn_reflns_point_group_measured_fraction_full 0.996
_diffrn_reflns_point_group_measured_fraction_max 0.981
_diffrn_reflns_reduction_process
;
        Scaled and merged with Sortav
        R.H. Blessing, (1987) Cryst. Rev. 1, 3-58
        R.H. Blessing, (1989) J. Appl. Cryst. 22, 396-397
;
_diffrn_reflns_theta_full 25.242
_diffrn_reflns_theta_max 27.507
_diffrn_reflns_theta_min 3.048
_diffrn_source 'Enraf Nonius FR590'
_diffrn_standards_number 0
_exptl_absorpt_coefficient_mu 0.171
_exptl_absorpt_correction_T_max 1.331
_exptl_absorpt_correction_T_min 0.700
_exptl_absorpt_correction_type multi-scan
_exptl_absorpt_process_details
;
 R.H. Blessing, Acta Cryst. (1995), A51, 33-38
;
_exptl_crystal_colour yellow
_exptl_crystal_density_diffrn 1.143
_exptl_crystal_density_method 'not measured'
_exptl_crystal_description prism
_exptl_crystal_F_000 1744
_exptl_crystal_size_max 0.49
_exptl_crystal_size_mid 0.49
_exptl_crystal_size_min 0.42
_refine_diff_density_max 0.467
_refine_diff_density_min -0.415
_refine_diff_density_rms 0.051
_refine_ls_extinction_method none
_refine_ls_goodness_of_fit_ref 1.059
_refine_ls_hydrogen_treatment mixed
_refine_ls_matrix_type full
_refine_ls_number_constraints 0
_refine_ls_number_parameters 529
_refine_ls_number_reflns 10658
_refine_ls_number_restraints 468
_refine_ls_restrained_S_all 1.097
_refine_ls_R_factor_all 0.0971
_refine_ls_R_factor_gt 0.0528
_refine_ls_shift/su_max 0
_refine_ls_shift/su_mean 0
_refine_ls_structure_factor_coef Fsqd
_refine_ls_weighting_details 'w=1/[\s^2^(Fo^2^)+(0.0760P)^2^] where P=(Fo^2^+2Fc^2^)/3'
_refine_ls_weighting_scheme calc
_refine_ls_wR_factor_gt 0.1317
_refine_ls_wR_factor_ref 0.154
_reflns_Friedel_coverage 0
_reflns_number_gt 6703
_reflns_number_total 10658
_reflns_threshold_expression 'I > 2\s(I)'
_cod_data_source_file c8dt00835c2.cif
_cod_data_source_block 4bC6H6
_cod_depositor_comments 'Adding full bibliography for 7046030--7046032.cif.'
_cod_original_cell_volume 4726.1(11)
_cod_original_sg_symbol_H-M 'P 21/c'
_cod_database_code 7046031

loop_
_symmetry_equiv_pos_as_xyz
'x, y, z'
'-x, y+1/2, -z+1/2'
'-x, -y, -z'
'x, -y-1/2, z-1/2'

loop_
_atom_site_label
_atom_site_type_symbol
_atom_site_fract_x
_atom_site_fract_y
_atom_site_fract_z
_atom_site_U_iso_or_equiv
_atom_site_adp_type
_atom_site_occupancy
_atom_site_site_symmetry_order
_atom_site_calc_flag
_atom_site_refinement_flags_posn
_atom_site_refinement_flags_adp
K1 K 0.24920(4) 0.51177(6) 0.31475(2) 0.03977(16) Uani 1 1 d . U
Al1 Al 0.24965(6) 0.49745(8) 0.48692(3) 0.03087(17) Uani 1 1 d . U
N1 N 0.12809(12) 0.61466(18) 0.34591(11) 0.0309(5) Uani 1 1 d . U
N2 N 0.37041(12) 0.40398(19) 0.34219(12) 0.0361(5) Uani 1 1 d . U
O1 O 0.19418(9) 0.43777(15) 0.42536(9) 0.0314(4) Uani 1 1 d . U
O2 O 0.30393(10) 0.56648(16) 0.42963(9) 0.0332(4) Uani 1 1 d . U
C1 C 0.19518(17) 0.5996(3) 0.54190(16) 0.0473(8) Uani 1 1 d . U
H1A H 0.2233 0.6341 0.5762 0.071 Uiso 1 1 calc R U
H1B H 0.1757 0.661 0.5147 0.071 Uiso 1 1 calc R U
H1C H 0.1594 0.5545 0.5622 0.071 Uiso 1 1 calc R U
C2 C 0.30419(17) 0.3880(3) 0.53786(17) 0.0523(9) Uani 1 1 d . U
H2A H 0.3319 0.4308 0.5693 0.078 Uiso 1 1 calc R U
H2B H 0.275 0.3346 0.5615 0.078 Uiso 1 1 calc R U
H2C H 0.3329 0.3441 0.5082 0.078 Uiso 1 1 calc R U
C10 C 0.07862(15) 0.5737(2) 0.37596(14) 0.0311(6) Uani 1 1 d . U
H10 H 0.0387 0.6179 0.3741 0.037 Uiso 1 1 calc R U
C11 C 0.07577(13) 0.4655(2) 0.41348(13) 0.0278(6) Uani 1 1 d . U
C12 C 0.13137(14) 0.4024(2) 0.43612(12) 0.0270(5) Uani 1 1 d . U
C13 C 0.12052(16) 0.2987(2) 0.46897(14) 0.0355(6) Uani 1 1 d . U
H13 H 0.1577 0.2552 0.4842 0.043 Uiso 1 1 calc R U
C14 C 0.05652(16) 0.2576(3) 0.47994(15) 0.0402(7) Uani 1 1 d . U
H14 H 0.0503 0.1857 0.5016 0.048 Uiso 1 1 calc R U
C15 C 0.00216(16) 0.3210(2) 0.45948(15) 0.0379(7) Uani 1 1 d . U
H15 H -0.0417 0.2937 0.4676 0.046 Uiso 1 1 calc R U
C16 C 0.01153(15) 0.4241(2) 0.42721(15) 0.0345(6) Uani 1 1 d . U
H16 H -0.0262 0.4682 0.4139 0.041 Uiso 1 1 calc R U
C17 C 0.13055(17) 0.8365(2) 0.41624(16) 0.0421(7) Uani 1 1 d . U
H17 H 0.1142 0.7623 0.4357 0.05 Uiso 1 1 calc R U
C18 C 0.0906(3) 0.9339(4) 0.4468(2) 0.0791(13) Uani 1 1 d . U
H18A H 0.0435 0.9252 0.4349 0.119 Uiso 1 1 calc R U
H18B H 0.0955 0.931 0.4946 0.119 Uiso 1 1 calc R U
H18C H 0.1071 1.0084 0.4306 0.119 Uiso 1 1 calc R U
C19 C 0.2035(2) 0.8474(4) 0.4337(2) 0.0755(12) Uani 1 1 d . U
H19A H 0.2284 0.7837 0.4135 0.113 Uiso 1 1 calc R U
H19B H 0.2206 0.9214 0.4174 0.113 Uiso 1 1 calc R U
H19C H 0.2091 0.844 0.4814 0.113 Uiso 1 1 calc R U
C20 C 0.42028(15) 0.4411(2) 0.37482(14) 0.0329(6) Uani 1 1 d . U
H20 H 0.4603 0.3975 0.3718 0.04 Uiso 1 1 calc R U
C21 C 0.42241(14) 0.5439(2) 0.41652(13) 0.0300(6) Uani 1 1 d . U
C22 C 0.36648(14) 0.6030(2) 0.44144(13) 0.0304(6) Uani 1 1 d . U
C23 C 0.37709(17) 0.7021(2) 0.47905(15) 0.0397(7) Uani 1 1 d . U
H23 H 0.3398 0.7415 0.4969 0.048 Uiso 1 1 calc R U
C24 C 0.44059(17) 0.7448(3) 0.49109(16) 0.0449(7) Uani 1 1 d . U
H24 H 0.4463 0.8142 0.5155 0.054 Uiso 1 1 calc R U
C25 C 0.49544(17) 0.6866(3) 0.46759(16) 0.0416(7) Uani 1 1 d . U
H25 H 0.5392 0.7146 0.4761 0.05 Uiso 1 1 calc R U
C26 C 0.48569(15) 0.5873(2) 0.43162(15) 0.0361(7) Uani 1 1 d . U
H26 H 0.5236 0.5465 0.4164 0.043 Uiso 1 1 calc R U
C27 C 0.36647(18) 0.1748(3) 0.40409(17) 0.0453(7) Uani 1 1 d . U
H27 H 0.3813 0.2467 0.4272 0.054 Uiso 1 1 calc R U
C28 C 0.2925(2) 0.1598(4) 0.4164(2) 0.0739(12) Uani 1 1 d . U
H28A H 0.285 0.1487 0.4634 0.111 Uiso 1 1 calc R U
H28B H 0.2686 0.229 0.4014 0.111 Uiso 1 1 calc R U
H28C H 0.2762 0.092 0.3923 0.111 Uiso 1 1 calc R U
C29 C 0.4054(2) 0.0731(4) 0.4331(2) 0.0772(12) Uani 1 1 d . U
H29A H 0.3958 0.0667 0.48 0.116 Uiso 1 1 calc R U
H29B H 0.3921 0.0015 0.4109 0.116 Uiso 1 1 calc R U
H29C H 0.4533 0.0859 0.4271 0.116 Uiso 1 1 calc R U
C30 C 0.11959(14) 0.7198(2) 0.30973(14) 0.0316(6) Uani 1 1 d . U
C31 C 0.11456(15) 0.7138(2) 0.24173(14) 0.0351(6) Uani 1 1 d . U
C32 C 0.11055(17) 0.8161(3) 0.20599(16) 0.0433(7) Uani 1 1 d . U
H32 H 0.1068 0.8132 0.1596 0.052 Uiso 1 1 calc R U
C33 C 0.11204(17) 0.9223(3) 0.23766(17) 0.0494(8) Uani 1 1 d . U
H33 H 0.109 0.9917 0.2129 0.059 Uiso 1 1 calc R U
C34 C 0.11790(17) 0.9276(2) 0.30416(17) 0.0453(7) Uani 1 1 d . U
H34 H 0.1197 1.0011 0.3249 0.054 Uiso 1 1 calc R U
C35 C 0.12137(15) 0.8277(2) 0.34269(14) 0.0351(6) Uani 1 1 d . U
C36 C 0.11226(16) 0.5982(3) 0.20592(15) 0.0395(7) Uani 1 1 d . U
H36 H 0.1241 0.5362 0.2381 0.047 Uiso 1 1 calc R U
C37 C 0.0424(2) 0.5742(3) 0.1807(2) 0.0685(11) Uani 1 1 d . U
H37A H 0.0417 0.4996 0.1578 0.103 Uiso 1 1 calc R U
H37B H 0.0115 0.5717 0.2177 0.103 Uiso 1 1 calc R U
H37C H 0.0288 0.6357 0.1504 0.103 Uiso 1 1 calc R U
C38 C 0.1616(2) 0.5922(4) 0.1502(2) 0.0723(12) Uani 1 1 d . U
H38A H 0.1582 0.5166 0.1288 0.108 Uiso 1 1 calc R U
H38B H 0.1515 0.6534 0.1183 0.108 Uiso 1 1 calc R U
H38C H 0.2069 0.6029 0.1675 0.108 Uiso 1 1 calc R U
C40 C 0.37968(14) 0.3021(2) 0.30265(15) 0.0355(6) Uani 1 1 d . U
C41 C 0.38489(15) 0.3165(2) 0.23465(15) 0.0373(6) Uani 1 1 d . U
C42 C 0.39089(17) 0.2176(3) 0.19536(17) 0.0475(8) Uani 1 1 d . U
H42 H 0.3951 0.2256 0.1492 0.057 Uiso 1 1 calc R U
C43 C 0.39078(18) 0.1086(3) 0.22333(17) 0.0525(8) Uani 1 1 d . U
H43 H 0.3957 0.042 0.1964 0.063 Uiso 1 1 calc R U
C44 C 0.38361(17) 0.0963(3) 0.28984(18) 0.0483(8) Uani 1 1 d . U
H44 H 0.3824 0.0207 0.3081 0.058 Uiso 1 1 calc R U
C45 C 0.37803(16) 0.1920(2) 0.33135(15) 0.0384(6) Uani 1 1 d . U
C46 C 0.38595(17) 0.4352(3) 0.20185(15) 0.0438(7) Uani 1 1 d . U
H46 H 0.3753 0.4945 0.2359 0.053 Uiso 1 1 calc R U
C47 C 0.4541(2) 0.4622(4) 0.1751(3) 0.0836(14) Uani 1 1 d . U
H47A H 0.4873 0.456 0.2103 0.125 Uiso 1 1 calc R U
H47B H 0.4648 0.4071 0.1402 0.125 Uiso 1 1 calc R U
H47C H 0.4543 0.541 0.1573 0.125 Uiso 1 1 calc R U
C48 C 0.3336(3) 0.4444(4) 0.1475(2) 0.0815(13) Uani 1 1 d . U
H48A H 0.2896 0.4268 0.1654 0.122 Uiso 1 1 calc R U
H48B H 0.3336 0.5232 0.1297 0.122 Uiso 1 1 calc R U
H48C H 0.3441 0.3893 0.1126 0.122 Uiso 1 1 calc R U
C50 C 0.1592(3) 0.2517(4) 0.2847(3) 0.0744(11) Uani 1 1 d . U
H50 H 0.178(3) 0.255(6) 0.335(3) 0.17(3) Uiso 1 1 d . .
C51 C 0.0975(2) 0.2756(3) 0.2720(3) 0.0727(11) Uani 1 1 d . U
H51 H 0.0694 0.2971 0.3073 0.087 Uiso 1 1 calc R U
C52 C 0.0727(2) 0.2715(3) 0.2144(3) 0.0773(11) Uani 1 1 d . U
H52 H 0.0268 0.2892 0.2087 0.093 Uiso 1 1 calc R U
C53 C 0.1076(3) 0.2440(4) 0.1625(2) 0.0934(13) Uani 1 1 d . U
H53 H 0.088 0.2449 0.12 0.112 Uiso 1 1 calc R U
C54 C 0.1750(3) 0.2132(4) 0.1716(3) 0.1048(16) Uani 1 1 d . U
H54 H 0.202 0.1889 0.1361 0.126 Uiso 1 1 calc R U
C55 C 0.2012(2) 0.2204(4) 0.2385(3) 0.0898(13) Uani 1 1 d . U
H55 H 0.2466 0.2033 0.2483 0.108 Uiso 1 1 calc R U
C60 C 0.3391(2) 0.7722(4) 0.2991(2) 0.0730(11) Uani 1 1 d . U
H60 H 0.3239 0.7634 0.3428 0.73(18) Uiso 1 1 calc R .
C61 C 0.2971(2) 0.8038(4) 0.2539(3) 0.0832(12) Uani 1 1 d . U
H61 H 0.2525 0.8208 0.2661 0.1 Uiso 1 1 calc R U
C62 C 0.3137(3) 0.8136(4) 0.1909(3) 0.0987(14) Uani 1 1 d . U
H62 H 0.2822 0.8359 0.1583 0.118 Uiso 1 1 calc R U
C63 C 0.3840(3) 0.7877(4) 0.1745(2) 0.0947(14) Uani 1 1 d . U
H63 H 0.3996 0.7911 0.1306 0.114 Uiso 1 1 calc R U
C64 C 0.4260(2) 0.7582(3) 0.2263(3) 0.0791(11) Uani 1 1 d . U
H64 H 0.4718 0.7426 0.2186 0.095 Uiso 1 1 calc R U
C65 C 0.4021(2) 0.7519(3) 0.2862(2) 0.0706(10) Uani 1 1 d . U
H65 H 0.4314 0.7321 0.3213 0.085 Uiso 1 1 calc R U

loop_
_atom_site_aniso_label
_atom_site_aniso_U_11
_atom_site_aniso_U_22
_atom_site_aniso_U_33
_atom_site_aniso_U_23
_atom_site_aniso_U_13
_atom_site_aniso_U_12
K1 0.0319(3) 0.0588(4) 0.0287(3) 0.0010(3) 0.0006(4) 0.0077(3)
Al1 0.0247(3) 0.0422(4) 0.0256(3) -0.0005(4) -0.0001(5) 0.0036(3)
N1 0.0290(12) 0.0296(11) 0.0340(12) 0.0068(9) 0.0014(10) 0.0025(9)
N2 0.0367(13) 0.0302(11) 0.0414(13) -0.0095(10) 0.0016(11) 0.0020(10)
O1 0.0268(10) 0.0375(10) 0.0298(10) 0.0039(8) -0.0026(8) -0.0012(8)
O2 0.0269(10) 0.0413(11) 0.0315(10) -0.0043(8) -0.0003(8) -0.0034(8)
C1 0.0412(19) 0.066(2) 0.0346(17) -0.0084(15) 0.0053(14) 0.0063(15)
C2 0.043(2) 0.075(2) 0.0387(17) 0.0096(16) 0.0008(15) 0.0150(17)
C10 0.0282(15) 0.0310(14) 0.0341(15) 0.0030(11) -0.0016(12) 0.0045(11)
C11 0.0272(13) 0.0296(12) 0.0267(14) -0.0011(11) 0.0002(11) -0.0019(11)
C12 0.0303(14) 0.0296(12) 0.0211(12) -0.0018(10) 0.0007(11) -0.0006(10)
C13 0.0379(15) 0.0337(14) 0.0349(15) 0.0060(11) -0.0002(13) 0.0030(12)
C14 0.0485(18) 0.0324(14) 0.0399(16) 0.0057(12) 0.0084(14) -0.0065(12)
C15 0.0364(15) 0.0384(15) 0.0391(16) 0.0006(12) 0.0068(13) -0.0096(12)
C16 0.0291(15) 0.0370(14) 0.0373(16) 0.0007(12) 0.0012(12) -0.0032(12)
C17 0.0469(17) 0.0298(14) 0.0495(16) 0.0006(12) -0.0029(14) -0.0009(13)
C18 0.106(3) 0.074(3) 0.057(2) -0.003(2) 0.014(2) 0.040(2)
C19 0.058(2) 0.102(3) 0.067(3) 0.007(2) -0.0135(19) -0.012(2)
C20 0.0278(15) 0.0320(14) 0.0390(16) 0.0000(12) 0.0023(12) -0.0008(11)
C21 0.0299(14) 0.0333(13) 0.0269(14) 0.0017(11) 0.0012(11) -0.0013(11)
C22 0.0278(14) 0.0338(13) 0.0296(14) -0.0010(11) 0.0008(11) -0.0015(11)
C23 0.0387(16) 0.0418(16) 0.0387(15) -0.0109(13) 0.0022(13) 0.0001(13)
C24 0.0484(18) 0.0407(16) 0.0456(18) -0.0137(13) -0.0041(15) -0.0054(14)
C25 0.0363(16) 0.0470(16) 0.0415(17) -0.0036(13) -0.0055(14) -0.0104(13)
C26 0.0285(15) 0.0416(15) 0.0382(16) -0.0022(13) -0.0004(13) 0.0015(12)
C27 0.0499(18) 0.0352(15) 0.0509(17) -0.0034(13) 0.0070(16) 0.0022(14)
C28 0.059(2) 0.086(3) 0.077(3) 0.015(2) 0.019(2) 0.001(2)
C29 0.092(3) 0.078(3) 0.061(2) 0.005(2) -0.005(2) 0.036(2)
C30 0.0239(14) 0.0299(12) 0.0411(14) 0.0086(11) -0.0010(12) 0.0014(10)
C31 0.0289(14) 0.0332(13) 0.0431(15) 0.0081(11) -0.0011(12) 0.0003(11)
C32 0.0415(17) 0.0470(16) 0.0414(16) 0.0175(13) -0.0018(14) 0.0022(14)
C33 0.0516(19) 0.0374(15) 0.0591(19) 0.0205(14) 0.0012(16) 0.0015(14)
C34 0.0479(18) 0.0287(14) 0.0592(18) 0.0099(13) -0.0006(15) -0.0011(13)
C35 0.0294(14) 0.0295(12) 0.0464(15) 0.0074(11) 0.0008(12) 0.0014(11)
C36 0.0416(16) 0.0392(14) 0.0377(16) 0.0044(12) -0.0047(13) -0.0026(13)
C37 0.057(2) 0.053(2) 0.095(3) -0.012(2) -0.021(2) -0.0061(17)
C38 0.085(3) 0.064(2) 0.067(3) -0.014(2) 0.023(2) -0.007(2)
C40 0.0261(14) 0.0330(13) 0.0473(15) -0.0111(11) 0.0008(13) 0.0008(11)
C41 0.0290(15) 0.0389(14) 0.0440(15) -0.0100(12) 0.0023(13) 0.0031(12)
C42 0.0468(18) 0.0498(16) 0.0459(17) -0.0164(14) -0.0004(15) -0.0035(15)
C43 0.052(2) 0.0445(16) 0.0606(19) -0.0256(15) 0.0016(17) 0.0017(15)
C44 0.0485(18) 0.0322(14) 0.0641(19) -0.0103(14) -0.0006(16) -0.0013(13)
C45 0.0344(16) 0.0328(13) 0.0481(15) -0.0086(11) 0.0016(13) 0.0011(12)
C46 0.0455(17) 0.0452(16) 0.0408(17) -0.0042(13) 0.0074(14) -0.0007(14)
C47 0.067(2) 0.059(2) 0.125(4) 0.013(3) 0.042(3) -0.008(2)
C48 0.094(3) 0.072(3) 0.078(3) 0.013(2) -0.026(2) 0.003(2)
C50 0.083(3) 0.063(2) 0.077(3) -0.010(2) -0.016(2) -0.020(2)
C51 0.070(2) 0.060(2) 0.088(3) -0.023(2) 0.014(2) -0.0133(19)
C52 0.065(2) 0.055(2) 0.111(3) 0.005(2) -0.017(2) -0.0050(19)
C53 0.143(4) 0.077(3) 0.060(2) 0.013(2) -0.021(2) -0.041(3)
C54 0.134(3) 0.075(3) 0.107(3) -0.015(3) 0.089(3) -0.024(3)
C55 0.046(2) 0.068(2) 0.156(4) -0.004(3) 0.008(2) -0.0093(19)
C60 0.075(2) 0.063(2) 0.082(3) 0.012(2) 0.002(2) -0.017(2)
C61 0.054(2) 0.075(3) 0.121(3) 0.016(3) -0.001(2) -0.0108(19)
C62 0.120(3) 0.078(3) 0.097(3) 0.020(3) -0.063(3) -0.029(3)
C63 0.154(4) 0.072(3) 0.058(2) -0.010(2) 0.029(2) -0.048(3)
C64 0.073(3) 0.054(2) 0.111(3) -0.008(2) 0.022(2) -0.011(2)
C65 0.073(2) 0.052(2) 0.087(3) 0.018(2) -0.012(2) -0.0083(19)

loop_
_atom_type_symbol
_atom_type_description
_atom_type_scat_dispersion_real
_atom_type_scat_dispersion_imag
_atom_type_scat_source
C C 0.0033 0.0016 'International Tables Vol C Tables 4.2.6.8 and 6.1.1.4'
H H 0 0 'International Tables Vol C Tables 4.2.6.8 and 6.1.1.4'
O O 0.0106 0.006 'International Tables Vol C Tables 4.2.6.8 and 6.1.1.4'
K K 0.2009 0.2494 'International Tables Vol C Tables 4.2.6.8 and 6.1.1.4'
Al Al 0.0645 0.0514 'International Tables Vol C Tables 4.2.6.8 and 6.1.1.4'
N N 0.0061 0.0033 'International Tables Vol C Tables 4.2.6.8 and 6.1.1.4'

loop_
_geom_angle_atom_site_label_1
_geom_angle_atom_site_label_2
_geom_angle_atom_site_label_3
_geom_angle
O2 K1 O1 59.96(5)
O2 K1 N1 93.02(7)
O1 K1 N1 64.89(6)
O2 K1 N2 64.81(7)
O1 K1 N2 92.99(7)
N1 K1 N2 155.16(6)
O2 K1 Al1 29.77(5)
O1 K1 Al1 30.19(4)
N1 K1 Al1 77.77(5)
N2 K1 Al1 77.40(5)
O2 K1 C50 124.00(9)
O1 K1 C50 70.23(10)
N1 K1 C50 87.57(10)
N2 K1 C50 95.63(10)
Al1 K1 C50 97.49(9)
O1 Al1 O2 95.18(7)
O1 Al1 C1 106.48(13)
O2 Al1 C1 116.62(13)
O1 Al1 C2 117.36(14)
O2 Al1 C2 107.06(13)
C1 Al1 C2 113.22(12)
O1 Al1 K1 47.69(6)
O2 Al1 K1 47.48(6)
C1 Al1 K1 122.98(11)
C2 Al1 K1 123.80(11)
C10 N1 C30 118.5(2)
C10 N1 K1 129.88(17)
C30 N1 K1 110.24(16)
C20 N2 C40 117.7(2)
C20 N2 K1 129.54(18)
C40 N2 K1 111.64(18)
C12 O1 Al1 125.12(17)
C12 O1 K1 129.14(16)
Al1 O1 K1 102.11(8)
C22 O2 Al1 126.42(18)
C22 O2 K1 127.76(17)
Al1 O2 K1 102.75(9)
N1 C10 C11 127.4(3)
C16 C11 C12 118.9(2)
C16 C11 C10 115.7(2)
C12 C11 C10 125.4(2)
O1 C12 C13 119.4(2)
O1 C12 C11 122.0(2)
C13 C12 C11 118.6(3)
C14 C13 C12 121.4(3)
C13 C14 C15 120.0(3)
C16 C15 C14 119.7(3)
C15 C16 C11 121.3(3)
C18 C17 C19 110.8(3)
C18 C17 C35 113.3(3)
C19 C17 C35 110.5(3)
N2 C20 C21 126.8(3)
C26 C21 C22 118.0(3)
C26 C21 C20 116.3(2)
C22 C21 C20 125.6(3)
O2 C22 C23 119.7(3)
O2 C22 C21 121.8(2)
C23 C22 C21 118.5(3)
C24 C23 C22 121.8(3)
C25 C24 C23 119.9(3)
C24 C25 C26 118.8(3)
C25 C26 C21 122.9(3)
C45 C27 C28 109.5(3)
C45 C27 C29 113.5(3)
C28 C27 C29 110.2(3)
C35 C30 C31 121.2(2)
C35 C30 N1 120.0(3)
C31 C30 N1 118.7(2)
C30 C31 C32 118.9(3)
C30 C31 C36 121.6(2)
C32 C31 C36 119.5(3)
C33 C32 C31 120.4(3)
C34 C33 C32 120.3(3)
C33 C34 C35 121.8(3)
C30 C35 C34 117.3(3)
C30 C35 C17 122.1(2)
C34 C35 C17 120.5(3)
C31 C36 C37 110.4(3)
C31 C36 C38 112.5(3)
C37 C36 C38 110.2(3)
C41 C40 C45 121.6(2)
C41 C40 N2 117.9(2)
C45 C40 N2 120.3(3)
C42 C41 C40 118.5(3)
C42 C41 C46 118.7(3)
C40 C41 C46 122.8(2)
C43 C42 C41 120.4(3)
C42 C43 C44 120.2(3)
C45 C44 C43 121.8(3)
C44 C45 C40 117.6(3)
C44 C45 C27 120.2(3)
C40 C45 C27 122.1(2)
C48 C46 C47 110.1(3)
C48 C46 C41 111.7(3)
C47 C46 C41 111.1(3)
C51 C50 C55 122.1(5)
C51 C50 K1 109.8(3)
C55 C50 K1 91.6(3)
C52 C51 C50 122.9(5)
C51 C52 C53 123.1(5)
C52 C53 C54 118.1(5)
C53 C54 C55 116.6(4)
C50 C55 C54 117.0(5)
C61 C60 C65 122.0(5)
C60 C61 C62 122.8(5)
C61 C62 C63 116.5(5)
C64 C63 C62 116.7(4)
C65 C64 C63 119.8(5)
C60 C65 C64 122.1(5)

loop_
_geom_bond_atom_site_label_1
_geom_bond_atom_site_label_2
_geom_bond_distance
K1 O2 2.657(2)
K1 O1 2.660(2)
K1 N1 2.781(2)
K1 N2 2.784(3)
K1 Al1 3.5162(8)
K1 C50 3.556(4)
Al1 O1 1.809(2)
Al1 O2 1.790(2)
Al1 C1 1.965(3)
Al1 C2 1.964(3)
N1 C10 1.262(4)
N1 C30 1.431(3)
N2 C20 1.272(4)
N2 C40 1.439(3)
O1 C12 1.344(3)
O2 C22 1.343(3)
C10 C11 1.466(4)
C11 C16 1.404(4)
C11 C12 1.408(4)
C12 C13 1.390(4)
C13 C14 1.388(4)
C14 C15 1.376(5)
C15 C16 1.374(4)
C17 C18 1.518(5)
C17 C19 1.509(6)
C17 C35 1.514(4)
C20 C21 1.461(4)
C21 C26 1.397(4)
C21 C22 1.411(4)
C22 C23 1.394(4)
C23 C24 1.386(5)
C24 C25 1.378(5)
C25 C26 1.375(4)
C27 C45 1.516(5)
C27 C28 1.515(5)
C27 C29 1.528(5)
C30 C35 1.417(4)
C30 C31 1.392(4)
C31 C32 1.390(4)
C31 C36 1.523(4)
C32 C33 1.387(4)
C33 C34 1.362(5)
C34 C35 1.397(4)
C36 C37 1.514(5)
C36 C38 1.513(5)
C40 C41 1.402(4)
C40 C45 1.402(4)
C41 C42 1.401(4)
C41 C46 1.526(4)
C42 C43 1.384(5)
C43 C44 1.373(5)
C44 C45 1.398(4)
C46 C48 1.524(5)
C46 C47 1.507(5)
C50 C51 1.292(6)
C50 C55 1.318(7)
C51 C52 1.274(7)
C52 C53 1.313(7)
C53 C54 1.408(8)
C54 C55 1.462(8)
C60 C61 1.298(7)
C60 C65 1.311(6)
C61 C62 1.334(7)
C62 C63 1.481(8)
C63 C64 1.389(8)
C64 C65 1.318(7)
